data_7055811
loop_
_publ_author_name
'Artem&#x2019;ev, Alexander V.'
'Doronina, Evgeniya P.'
'Rakhmanova, Marianna I.'
'Sutyrina, Anastasiya O.'
'Bagryanskaya, Irina Yu.'
'Tolstoy, Peter M.'
'Gushchin, Artem L.'
'Mazur, Anton S.'
'Gusarova, Nina K.'
'Trofimov, Boris A.'

_publ_section_title
;
 Luminescent CuI thiocyanate complexes based on tris(2-pyridyl)phosphine
 and its oxide: from mono-, di- and trinuclear species to coordination
 polymers
;
_journal_issue 12
_journal_name_full 'New J. Chem.'
_journal_page_first 10028
_journal_paper_doi 10.1039/C6NJ02087A
_journal_volume 40
_journal_year 2016
_chemical_formula_moiety 'C34 H25 Cl3 Cu3 N9 O2 P2 S3'
_chemical_formula_sum 'C34 H25 Cl3 Cu3 N9 O2 P2 S3'
_chemical_formula_weight 1046.72
_chemical_melting_point 397
_chemical_name_systematic 'Solvate complex of copper(I) thiocyanate with tris(2-pyridyl)phosphine oxide  with chloroform'
_space_group_crystal_system triclinic
_space_group_IT_number 2
_space_group_name_Hall '-P 1'
_space_group_name_H-M_alt 'P -1'
_symmetry_space_group_name_Hall '-P 1'
_symmetry_space_group_name_H-M 'P -1'
_atom_sites_solution_hydrogens geom
_atom_sites_solution_primary direct
_atom_sites_solution_secondary difmap
_audit_creation_method SHELXL-2014/7
_audit_update_record
;
2016-10-05 deposited with the CCDC.
2016-10-06 downloaded from the CCDC.
;
_cell_angle_alpha 84.626(2)
_cell_angle_beta 89.461(2)
_cell_angle_gamma 62.746(2)
_cell_formula_units_Z 2
_cell_length_a 11.8672(7)
_cell_length_b 12.4871(7)
_cell_length_c 18.2320(11)
_cell_measurement_reflns_used 9776
_cell_measurement_temperature 200(2)
_cell_measurement_theta_max 27.48
_cell_measurement_theta_min 2.21
_cell_volume 2389.5(2)
_computing_cell_refinement 'Bruker SAINT'
_computing_data_collection 'Bruker APEX2'
_computing_data_reduction 'Bruker SAINT'
_computing_molecular_graphics 'Bruker SHELXTL'
_computing_publication_material 'Bruker SHELXTL'
_computing_structure_refinement 'SHELXL-2014/7 (Sheldrick, 2014)'
_computing_structure_solution 'SHELXS-97 (Sheldrick, 2008)'
_diffrn_ambient_temperature 200(2)
_diffrn_measured_fraction_theta_full 1.000
_diffrn_measured_fraction_theta_max 0.997
_diffrn_measurement_device_type 'Bruker APEX-II CCD'
_diffrn_measurement_method '\f and \w scans'
_diffrn_radiation_type MoK\a
_diffrn_radiation_wavelength 0.71073
_diffrn_reflns_av_R_equivalents 0.0360
_diffrn_reflns_av_unetI/netI 0.0192
_diffrn_reflns_Laue_measured_fraction_full 1.000
_diffrn_reflns_Laue_measured_fraction_max 0.997
_diffrn_reflns_limit_h_max 15
_diffrn_reflns_limit_h_min -15
_diffrn_reflns_limit_k_max 16
_diffrn_reflns_limit_k_min -16
_diffrn_reflns_limit_l_max 23
_diffrn_reflns_limit_l_min -23
_diffrn_reflns_number 108400
_diffrn_reflns_point_group_measured_fraction_full 1.000
_diffrn_reflns_point_group_measured_fraction_max 0.997
_diffrn_reflns_theta_full 25.242
_diffrn_reflns_theta_max 27.554
_diffrn_reflns_theta_min 1.123
_diffrn_source 'sealed tube'
_exptl_absorpt_coefficient_mu 1.727
_exptl_absorpt_correction_T_max 0.7456
_exptl_absorpt_correction_T_min 0.4483
_exptl_absorpt_correction_type multi-scan
_exptl_absorpt_process_details SADABS
_exptl_crystal_colour orange
_exptl_crystal_density_diffrn 1.455
_exptl_crystal_density_method 'not measured'
_exptl_crystal_description prism
_exptl_crystal_F_000 1048
_exptl_crystal_size_max 0.600
_exptl_crystal_size_mid 0.300
_exptl_crystal_size_min 0.100
_refine_diff_density_max 1.033
_refine_diff_density_min -0.813
_refine_diff_density_rms 0.074
_refine_ls_extinction_method none
_refine_ls_goodness_of_fit_ref 1.032
_refine_ls_hydrogen_treatment constr
_refine_ls_matrix_type full
_refine_ls_number_parameters 505
_refine_ls_number_reflns 11016
_refine_ls_number_restraints 0
_refine_ls_restrained_S_all 1.032
_refine_ls_R_factor_all 0.0515
_refine_ls_R_factor_gt 0.0389
_refine_ls_shift/su_max 0.003
_refine_ls_shift/su_mean 0.000
_refine_ls_structure_factor_coef Fsqd
_refine_ls_weighting_details 'w=1/[\s^2^(Fo^2^)+(0.0439P)^2^+3.7949P] where P=(Fo^2^+2Fc^2^)/3'
_refine_ls_weighting_scheme calc
_refine_ls_wR_factor_gt 0.0933
_refine_ls_wR_factor_ref 0.1053
_reflns_Friedel_coverage 0.000
_reflns_number_gt 9136
_reflns_number_total 11016
_reflns_threshold_expression 'I > 2\s(I)'
_cod_data_source_file c6nj02087a2.cif
_cod_data_source_block complex_4_sq
_cod_depositor_comments 'Adding full bibliography for 7055807--7055811.cif.'
_cod_database_code 7055811
_shelx_shelxl_version_number 2014/7
_shelx_space_group_comment
;
The symmetry employed for this shelxl refinement is uniquely defined
by the following loop, which should always be used as a source of
symmetry information in preference to the above space-group names.
They are only intended as comments.
;
_shelx_estimated_absorpt_t_min 0.424
_shelx_estimated_absorpt_t_max 0.846

loop_
_space_group_symop_operation_xyz
'x, y, z'
'-x, -y, -z'

loop_
_atom_site_label
_atom_site_type_symbol
_atom_site_fract_x
_atom_site_fract_y
_atom_site_fract_z
_atom_site_U_iso_or_equiv
_atom_site_adp_type
_atom_site_occupancy
_atom_site_site_symmetry_order
_atom_site_calc_flag
_atom_site_refinement_flags_posn
_atom_site_refinement_flags_adp
Cu1 Cu 0.43182(3) 0.75725(3) 0.37688(2) 0.03523(9) Uani 1 1 d . .
Cu2 Cu 0.70291(3) 1.01510(3) 0.29195(2) 0.03413(9) Uani 1 1 d . .
Cu3 Cu 0.17818(3) 0.50954(3) 0.27063(2) 0.03409(9) Uani 1 1 d . .
Cl1 Cl 1.19419(18) 1.20869(16) -0.08918(8) 0.1080(5) Uani 1 1 d . .
Cl2 Cl 0.95168(14) 1.21508(16) -0.06236(13) 0.1342(7) Uani 1 1 d . .
Cl3 Cl 1.17699(13) 1.01462(11) -0.00423(7) 0.0917(4) Uani 1 1 d . .
S1 S 0.42842(9) 0.77332(9) 0.11936(5) 0.0515(2) Uani 1 1 d . .
S2 S 0.55249(10) 0.79784(10) 0.45085(4) 0.0537(2) Uani 1 1 d . .
P2 P 0.12186(6) 0.35878(6) 0.16302(4) 0.02733(14) Uani 1 1 d . .
P1 P 0.70947(7) 1.21393(6) 0.17564(4) 0.02893(14) Uani 1 1 d . .
S3 S 0.29807(10) 0.70384(11) 0.43841(5) 0.0578(3) Uani 1 1 d . .
O1 O 0.7139(2) 1.30806(19) 0.12156(12) 0.0434(5) Uani 1 1 d . .
N9 N 0.2165(2) 0.5994(2) 0.33525(13) 0.0345(5) Uani 1 1 d . .
N8 N 0.6642(2) 0.9108(2) 0.35744(14) 0.0361(5) Uani 1 1 d . .
N6 N 0.6010(2) 1.0644(2) 0.19095(13) 0.0324(5) Uani 1 1 d . .
C4 C 0.6441(2) 1.2718(2) 0.26208(14) 0.0286(5) Uani 1 1 d . .
N4 N 0.6419(2) 1.1926(2) 0.31681(12) 0.0314(5) Uani 1 1 d . .
N3 N 0.2355(2) 0.3272(2) 0.29751(12) 0.0303(5) Uani 1 1 d . .
N2 N 0.2477(2) 0.4921(2) 0.16522(13) 0.0323(5) Uani 1 1 d . .
O2 O 0.0954(2) 0.2863(2) 0.11237(11) 0.0401(5) Uani 1 1 d . .
C34 C -0.0207(2) 0.4766(2) 0.19696(14) 0.0277(5) Uani 1 1 d . .
N1 N -0.0056(2) 0.5484(2) 0.24266(13) 0.0306(5) Uani 1 1 d . .
N7 N 0.4353(2) 0.7649(2) 0.27176(15) 0.0407(6) Uani 1 1 d . .
C2 C 0.4322(2) 0.7682(2) 0.20899(17) 0.0313(6) Uani 1 1 d . .
C3 C 0.6187(3) 0.8632(3) 0.39494(14) 0.0314(6) Uani 1 1 d . .
N5 N 0.8694(2) 0.9962(2) 0.24939(13) 0.0315(5) Uani 1 1 d . .
C5 C 0.8635(2) 1.0860(2) 0.19951(14) 0.0281(5) Uani 1 1 d . .
C6 C 0.9703(3) 1.0837(3) 0.16616(16) 0.0350(6) Uani 1 1 d . .
H6 H 0.9633 1.1486 0.1317 0.042 Uiso 1 1 calc R U
C7 C 1.0866(3) 0.9853(3) 0.18411(18) 0.0406(7) Uani 1 1 d . .
H7 H 1.1608 0.9808 0.1615 0.049 Uiso 1 1 calc R U
C8 C 1.0940(3) 0.8938(3) 0.23508(19) 0.0430(7) Uani 1 1 d . .
H8 H 1.1734 0.8256 0.2485 0.052 Uiso 1 1 calc R U
C9 C 0.9837(3) 0.9027(3) 0.26665(18) 0.0401(7) Uani 1 1 d . .
H9 H 0.9895 0.8395 0.3022 0.048 Uiso 1 1 calc R U
C10 C 0.6096(2) 1.1507(2) 0.14496(14) 0.0303(5) Uani 1 1 d . .
C11 C 0.5279(3) 1.0172(3) 0.1681(2) 0.0438(7) Uani 1 1 d . .
H11 H 0.5212 0.9552 0.1993 0.053 Uiso 1 1 calc R U
C12 C 0.4615(3) 1.0553(3) 0.1007(2) 0.0485(8) Uani 1 1 d . .
H12 H 0.4099 1.0202 0.0865 0.058 Uiso 1 1 calc R U
C13 C 0.4708(3) 1.1433(3) 0.05489(19) 0.0491(8) Uani 1 1 d . .
H13 H 0.4259 1.1703 0.0086 0.059 Uiso 1 1 calc R U
C14 C 0.5467(3) 1.1928(3) 0.07676(16) 0.0410(7) Uani 1 1 d . .
H14 H 0.5553 1.2540 0.0458 0.049 Uiso 1 1 calc R U
C15 C 0.5930(3) 1.2361(3) 0.38001(17) 0.0424(7) Uani 1 1 d . .
H15 H 0.5908 1.1816 0.4193 0.051 Uiso 1 1 calc R U
C16 C 0.5453(3) 1.3571(3) 0.39090(19) 0.0490(8) Uani 1 1 d . .
H16 H 0.5114 1.3847 0.4368 0.059 Uiso 1 1 calc R U
C17 C 0.5475(3) 1.4364(3) 0.3347(2) 0.0506(8) Uani 1 1 d . .
H17 H 0.5146 1.5200 0.3409 0.061 Uiso 1 1 calc R U
C18 C 0.5982(3) 1.3935(3) 0.26868(18) 0.0400(7) Uani 1 1 d . .
H18 H 0.6013 1.4467 0.2288 0.048 Uiso 1 1 calc R U
C19 C 0.2496(3) 0.6437(3) 0.37642(15) 0.0315(6) Uani 1 1 d . .
C20 C 0.2113(2) 0.2689(2) 0.24605(14) 0.0276(5) Uani 1 1 d . .
C21 C 0.2084(2) 0.4349(2) 0.12069(15) 0.0298(5) Uani 1 1 d . .
C22 C 0.3146(3) 0.5461(3) 0.13472(18) 0.0405(7) Uani 1 1 d . .
H22 H 0.3446 0.5861 0.1652 0.049 Uiso 1 1 calc R U
C23 C 0.3416(3) 0.5461(3) 0.06096(19) 0.0475(8) Uani 1 1 d . .
H23 H 0.3900 0.5846 0.0416 0.057 Uiso 1 1 calc R U
C24 C 0.2982(3) 0.4901(3) 0.01564(18) 0.0490(8) Uani 1 1 d . .
H24 H 0.3143 0.4909 -0.0355 0.059 Uiso 1 1 calc R U
C25 C 0.2307(3) 0.4325(3) 0.04593(16) 0.0411(7) Uani 1 1 d . .
H25 H 0.2002 0.3922 0.0162 0.049 Uiso 1 1 calc R U
C26 C -0.1107(3) 0.6329(3) 0.26982(17) 0.0399(7) Uani 1 1 d . .
H26 H -0.1023 0.6837 0.3028 0.048 Uiso 1 1 calc R U
C27 C -0.2315(3) 0.6494(3) 0.2517(2) 0.0469(8) Uani 1 1 d . .
H27 H -0.3039 0.7105 0.2719 0.056 Uiso 1 1 calc R U
C28 C -0.2450(3) 0.5765(3) 0.2044(2) 0.0461(8) Uani 1 1 d . .
H28 H -0.3270 0.5875 0.1909 0.055 Uiso 1 1 calc R U
C29 C -0.1378(3) 0.4866(3) 0.17660(17) 0.0368(6) Uani 1 1 d . .
H29 H -0.1443 0.4336 0.1447 0.044 Uiso 1 1 calc R U
C30 C 0.2456(3) 0.1473(3) 0.25556(18) 0.0423(7) Uani 1 1 d . .
H30 H 0.2283 0.1088 0.2178 0.051 Uiso 1 1 calc R U
C31 C 0.3059(4) 0.0820(3) 0.3215(2) 0.0539(9) Uani 1 1 d . .
H31 H 0.3305 -0.0021 0.3298 0.065 Uiso 1 1 calc R U
C32 C 0.3296(3) 0.1404(3) 0.37464(19) 0.0474(8) Uani 1 1 d . .
H32 H 0.3703 0.0976 0.4204 0.057 Uiso 1 1 calc R U
C33 C 0.2937(3) 0.2624(3) 0.36074(16) 0.0384(6) Uani 1 1 d . .
H33 H 0.3110 0.3022 0.3977 0.046 Uiso 1 1 calc R U
C1H C 1.1019(3) 1.1686(3) -0.02725(17) 0.0457(7) Uani 1 1 d . .
H34 H 1.0953 1.2088 0.0186 0.055 Uiso 1 1 calc R U

loop_
_atom_site_aniso_label
_atom_site_aniso_U_11
_atom_site_aniso_U_22
_atom_site_aniso_U_33
_atom_site_aniso_U_23
_atom_site_aniso_U_13
_atom_site_aniso_U_12
Cu1 0.03616(19) 0.03690(19) 0.03894(19) -0.00780(14) 0.00271(14) -0.02147(16)
Cu2 0.03416(18) 0.03277(18) 0.03941(19) 0.00492(14) 0.00648(14) -0.02041(15)
Cu3 0.03947(19) 0.03639(19) 0.03496(18) -0.00830(14) -0.00339(14) -0.02381(16)
Cl1 0.1467(14) 0.1300(13) 0.0669(8) -0.0082(8) 0.0354(8) -0.0811(11)
Cl2 0.0655(8) 0.1019(11) 0.198(2) -0.0214(12) -0.0615(10) -0.0043(8)
Cl3 0.0936(9) 0.0569(6) 0.0706(7) 0.0077(5) 0.0135(6) 0.0089(6)
S1 0.0620(5) 0.0615(5) 0.0342(4) 0.0016(4) -0.0018(4) -0.0323(5)
S2 0.0768(6) 0.0932(7) 0.0251(3) 0.0109(4) -0.0055(4) -0.0711(6)
P2 0.0283(3) 0.0328(3) 0.0256(3) -0.0094(3) 0.0014(2) -0.0169(3)
P1 0.0308(3) 0.0283(3) 0.0286(3) 0.0023(3) 0.0063(3) -0.0153(3)
S3 0.0690(6) 0.1054(8) 0.0419(4) -0.0412(5) 0.0253(4) -0.0711(6)
O1 0.0482(12) 0.0404(12) 0.0412(11) 0.0099(9) 0.0089(9) -0.0226(10)
N9 0.0353(12) 0.0355(13) 0.0382(13) -0.0073(10) -0.0035(10) -0.0202(11)
N8 0.0368(13) 0.0354(13) 0.0399(13) 0.0034(10) 0.0033(10) -0.0211(11)
N6 0.0290(11) 0.0324(12) 0.0383(12) -0.0045(10) 0.0025(9) -0.0161(10)
C4 0.0259(12) 0.0298(13) 0.0320(13) -0.0026(10) 0.0044(10) -0.0145(11)
N4 0.0334(12) 0.0326(12) 0.0298(11) -0.0020(9) 0.0069(9) -0.0167(10)
N3 0.0317(11) 0.0324(12) 0.0299(11) -0.0042(9) -0.0020(9) -0.0172(10)
N2 0.0309(12) 0.0363(12) 0.0328(12) -0.0022(9) 0.0004(9) -0.0183(10)
O2 0.0479(12) 0.0487(12) 0.0343(10) -0.0182(9) 0.0020(9) -0.0288(10)
C34 0.0260(12) 0.0311(13) 0.0285(12) -0.0044(10) 0.0005(10) -0.0150(11)
N1 0.0285(11) 0.0335(12) 0.0339(12) -0.0082(9) 0.0016(9) -0.0168(10)
N7 0.0350(13) 0.0480(15) 0.0415(15) -0.0072(12) 0.0030(11) -0.0207(12)
C2 0.0213(12) 0.0259(13) 0.0477(17) -0.0025(11) -0.0010(11) -0.0118(10)
C3 0.0366(14) 0.0385(15) 0.0261(12) 0.0007(11) -0.0020(11) -0.0239(13)
N5 0.0275(11) 0.0306(12) 0.0375(12) 0.0012(9) 0.0040(9) -0.0153(10)
C5 0.0280(13) 0.0300(13) 0.0305(13) -0.0047(10) 0.0070(10) -0.0167(11)
C6 0.0354(14) 0.0413(16) 0.0373(15) -0.0066(12) 0.0104(12) -0.0249(13)
C7 0.0297(14) 0.0527(18) 0.0475(17) -0.0144(14) 0.0118(12) -0.0245(14)
C8 0.0251(14) 0.0414(17) 0.0582(19) -0.0066(14) 0.0039(13) -0.0113(13)
C9 0.0324(15) 0.0358(15) 0.0511(18) 0.0059(13) -0.0006(13) -0.0167(13)
C10 0.0255(12) 0.0328(14) 0.0287(13) -0.0064(10) 0.0056(10) -0.0095(11)
C11 0.0387(16) 0.0390(16) 0.059(2) -0.0117(14) 0.0060(14) -0.0215(14)
C12 0.0313(15) 0.054(2) 0.062(2) -0.0259(17) 0.0032(14) -0.0181(15)
C13 0.0363(16) 0.061(2) 0.0407(17) -0.0177(15) -0.0023(13) -0.0117(15)
C14 0.0368(15) 0.0440(17) 0.0336(15) -0.0034(12) 0.0040(12) -0.0112(13)
C15 0.0411(16) 0.0515(19) 0.0319(15) -0.0036(13) 0.0084(12) -0.0191(15)
C16 0.0446(18) 0.058(2) 0.0412(17) -0.0209(15) 0.0089(14) -0.0185(16)
C17 0.0456(18) 0.0386(17) 0.067(2) -0.0221(16) 0.0118(16) -0.0161(15)
C18 0.0396(16) 0.0303(14) 0.0514(18) -0.0026(13) 0.0061(13) -0.0176(13)
C19 0.0319(14) 0.0387(15) 0.0311(13) -0.0070(11) 0.0043(11) -0.0217(12)
C20 0.0234(12) 0.0307(13) 0.0310(13) -0.0069(10) 0.0029(10) -0.0138(11)
C21 0.0255(12) 0.0314(13) 0.0308(13) -0.0032(10) 0.0008(10) -0.0118(11)
C22 0.0371(15) 0.0421(17) 0.0479(17) 0.0027(13) -0.0011(13) -0.0243(14)
C23 0.0404(17) 0.0501(19) 0.0519(19) 0.0070(15) 0.0100(14) -0.0229(15)
C24 0.0503(19) 0.056(2) 0.0361(16) 0.0011(14) 0.0102(14) -0.0214(16)
C25 0.0434(17) 0.0465(17) 0.0309(14) -0.0051(12) 0.0040(12) -0.0185(14)
C26 0.0424(16) 0.0348(15) 0.0439(16) -0.0131(13) 0.0099(13) -0.0174(13)
C27 0.0311(15) 0.0408(17) 0.066(2) -0.0088(15) 0.0149(14) -0.0136(13)
C28 0.0254(14) 0.0448(18) 0.071(2) -0.0028(16) 0.0017(14) -0.0191(13)
C29 0.0315(14) 0.0373(15) 0.0460(16) -0.0026(12) -0.0056(12) -0.0198(13)
C30 0.0454(17) 0.0320(15) 0.0492(18) -0.0117(13) 0.0007(14) -0.0162(14)
C31 0.063(2) 0.0283(16) 0.063(2) 0.0024(15) -0.0070(18) -0.0154(16)
C32 0.0479(18) 0.0424(17) 0.0432(17) 0.0066(14) -0.0085(14) -0.0150(15)
C33 0.0376(15) 0.0430(16) 0.0352(15) -0.0023(12) -0.0050(12) -0.0193(13)
C1H 0.0526(19) 0.0470(18) 0.0354(15) -0.0136(13) -0.0023(13) -0.0194(15)

loop_
_atom_type_symbol
_atom_type_description
_atom_type_scat_dispersion_real
_atom_type_scat_dispersion_imag
_atom_type_scat_source
C C 0.0033 0.0016 'International Tables Vol C Tables 4.2.6.8 and 6.1.1.4'
H H 0.0000 0.0000 'International Tables Vol C Tables 4.2.6.8 and 6.1.1.4'
N N 0.0061 0.0033 'International Tables Vol C Tables 4.2.6.8 and 6.1.1.4'
O O 0.0106 0.0060 'International Tables Vol C Tables 4.2.6.8 and 6.1.1.4'
P P 0.1023 0.0942 'International Tables Vol C Tables 4.2.6.8 and 6.1.1.4'
S S 0.1246 0.1234 'International Tables Vol C Tables 4.2.6.8 and 6.1.1.4'
Cl Cl 0.1484 0.1585 'International Tables Vol C Tables 4.2.6.8 and 6.1.1.4'
Cu Cu 0.3201 1.2651 'International Tables Vol C Tables 4.2.6.8 and 6.1.1.4'

loop_
_geom_angle_atom_site_label_1
_geom_angle_atom_site_label_2
_geom_angle_atom_site_label_3
_geom_angle
N7 Cu1 S2 126.15(8)
N7 Cu1 S3 120.96(8)
S2 Cu1 S3 112.89(3)
N8 Cu2 N5 131.73(10)
N8 Cu2 N4 118.18(10)
N5 Cu2 N4 95.12(9)
N8 Cu2 N6 113.28(10)
N5 Cu2 N6 96.04(9)
N4 Cu2 N6 94.91(9)
N9 Cu3 N1 122.45(10)
N9 Cu3 N3 120.49(10)
N1 Cu3 N3 93.99(9)
N9 Cu3 N2 120.28(10)
N1 Cu3 N2 97.60(9)
N3 Cu3 N2 95.64(9)
C3 S2 Cu1 104.68(10)
O2 P2 C34 113.01(12)
O2 P2 C21 113.15(12)
C34 P2 C21 105.77(12)
O2 P2 C20 112.74(13)
C34 P2 C20 104.06(12)
C21 P2 C20 107.42(12)
O1 P1 C4 112.55(13)
O1 P1 C5 113.83(12)
C4 P1 C5 105.82(12)
O1 P1 C10 113.55(13)
C4 P1 C10 104.32(12)
C5 P1 C10 105.96(12)
C19 S3 Cu1 103.57(10)
C19 N9 Cu3 173.5(2)
C3 N8 Cu2 167.8(2)
C11 N6 C10 117.1(3)
C11 N6 Cu2 125.6(2)
C10 N6 Cu2 117.31(18)
N4 C4 C18 123.2(3)
N4 C4 P1 117.7(2)
C18 C4 P1 119.1(2)
C15 N4 C4 117.3(2)
C15 N4 Cu2 125.9(2)
C4 N4 Cu2 116.67(18)
C33 N3 C20 117.5(2)
C33 N3 Cu3 126.22(19)
C20 N3 Cu3 116.28(18)
C21 N2 C22 117.1(2)
C21 N2 Cu3 116.73(18)
C22 N2 Cu3 125.6(2)
N1 C34 C29 123.7(3)
N1 C34 P2 117.09(19)
C29 C34 P2 119.2(2)
C26 N1 C34 117.2(2)
C26 N1 Cu3 125.79(19)
C34 N1 Cu3 116.87(17)
C2 N7 Cu1 176.5(2)
N7 C2 S1 179.6(3)
N8 C3 S2 178.2(3)
C9 N5 C5 117.5(2)
C9 N5 Cu2 125.51(19)
C5 N5 Cu2 116.98(18)
N5 C5 C6 122.6(3)
N5 C5 P1 118.18(19)
C6 C5 P1 119.2(2)
C7 C6 C5 118.6(3)
C7 C6 H6 120.7
C5 C6 H6 120.7
C8 C7 C6 119.4(3)
C8 C7 H7 120.3
C6 C7 H7 120.3
C7 C8 C9 118.8(3)
C7 C8 H8 120.6
C9 C8 H8 120.6
N5 C9 C8 123.1(3)
N5 C9 H9 118.5
C8 C9 H9 118.5
N6 C10 C14 123.5(3)
N6 C10 P1 117.1(2)
C14 C10 P1 119.4(2)
N6 C11 C12 122.7(3)
N6 C11 H11 118.7
C12 C11 H11 118.7
C13 C12 C11 119.5(3)
C13 C12 H12 120.3
C11 C12 H12 120.3
C12 C13 C14 119.1(3)
C12 C13 H13 120.4
C14 C13 H13 120.4
C13 C14 C10 118.1(3)
C13 C14 H14 120.9
C10 C14 H14 120.9
N4 C15 C16 122.9(3)
N4 C15 H15 118.5
C16 C15 H15 118.5
C17 C16 C15 119.1(3)
C17 C16 H16 120.5
C15 C16 H16 120.5
C16 C17 C18 119.2(3)
C16 C17 H17 120.4
C18 C17 H17 120.4
C4 C18 C17 118.4(3)
C4 C18 H18 120.8
C17 C18 H18 120.8
N9 C19 S3 177.9(3)
N3 C20 C30 122.9(3)
N3 C20 P2 117.60(19)
C30 C20 P2 119.4(2)
N2 C21 C25 123.2(3)
N2 C21 P2 116.7(2)
C25 C21 P2 120.1(2)
N2 C22 C23 122.8(3)
N2 C22 H22 118.6
C23 C22 H22 118.6
C24 C23 C22 119.6(3)
C24 C23 H23 120.2
C22 C23 H23 120.2
C23 C24 C25 118.6(3)
C23 C24 H24 120.7
C25 C24 H24 120.7
C24 C25 C21 118.6(3)
C24 C25 H25 120.7
C21 C25 H25 120.7
N1 C26 C27 122.7(3)
N1 C26 H26 118.7
C27 C26 H26 118.7
C28 C27 C26 119.3(3)
C28 C27 H27 120.3
C26 C27 H27 120.3
C27 C28 C29 119.3(3)
C27 C28 H28 120.3
C29 C28 H28 120.3
C28 C29 C34 117.8(3)
C28 C29 H29 121.1
C34 C29 H29 121.1
C20 C30 C31 118.5(3)
C20 C30 H30 120.8
C31 C30 H30 120.8
C32 C31 C30 119.1(3)
C32 C31 H31 120.4
C30 C31 H31 120.4
C31 C32 C33 119.0(3)
C31 C32 H32 120.5
C33 C32 H32 120.5
N3 C33 C32 122.9(3)
N3 C33 H33 118.5
C32 C33 H33 118.5
Cl2 C1H Cl3 110.8(2)
Cl2 C1H Cl1 112.1(2)
Cl3 C1H Cl1 109.3(2)
Cl2 C1H H34 108.2
Cl3 C1H H34 108.2
Cl1 C1H H34 108.2

loop_
_geom_bond_atom_site_label_1
_geom_bond_atom_site_label_2
_geom_bond_distance
Cu1 N7 1.911(3)
Cu1 S2 2.2260(8)
Cu1 S3 2.2402(9)
Cu2 N8 1.892(2)
Cu2 N5 2.035(2)
Cu2 N4 2.087(2)
Cu2 N6 2.093(2)
Cu3 N9 1.892(2)
Cu3 N1 2.063(2)
Cu3 N3 2.066(2)
Cu3 N2 2.075(2)
Cl1 C1H 1.761(4)
Cl2 C1H 1.711(4)
Cl3 C1H 1.718(4)
S1 C2 1.630(3)
S2 C3 1.655(3)
P2 O2 1.4809(19)
P2 C34 1.811(3)
P2 C21 1.816(3)
P2 C20 1.816(3)
P1 O1 1.482(2)
P1 C4 1.813(3)
P1 C5 1.815(3)
P1 C10 1.815(3)
S3 C19 1.655(3)
N9 C19 1.143(3)
N8 C3 1.150(3)
N6 C11 1.340(4)
N6 C10 1.343(4)
C4 N4 1.347(3)
C4 C18 1.376(4)
N4 C15 1.332(4)
N3 C33 1.337(4)
N3 C20 1.348(3)
N2 C21 1.344(3)
N2 C22 1.344(4)
C34 N1 1.349(3)
C34 C29 1.389(4)
N1 C26 1.340(4)
N7 C2 1.142(4)
N5 C9 1.338(4)
N5 C5 1.352(3)
C5 C6 1.390(4)
C6 C7 1.379(4)
C6 H6 0.9500
C7 C8 1.374(5)
C7 H7 0.9500
C8 C9 1.387(4)
C8 H8 0.9500
C9 H9 0.9500
C10 C14 1.384(4)
C11 C12 1.386(5)
C11 H11 0.9500
C12 C13 1.362(5)
C12 H12 0.9500
C13 C14 1.383(5)
C13 H13 0.9500
C14 H14 0.9500
C15 C16 1.383(5)
C15 H15 0.9500
C16 C17 1.365(5)
C16 H16 0.9500
C17 C18 1.382(5)
C17 H17 0.9500
C18 H18 0.9500
C20 C30 1.375(4)
C21 C25 1.386(4)
C22 C23 1.379(5)
C22 H22 0.9500
C23 C24 1.372(5)
C23 H23 0.9500
C24 C25 1.381(5)
C24 H24 0.9500
C25 H25 0.9500
C26 C27 1.390(4)
C26 H26 0.9500
C27 C28 1.371(5)
C27 H27 0.9500
C28 C29 1.387(4)
C28 H28 0.9500
C29 H29 0.9500
C30 C31 1.386(5)
C30 H30 0.9500
C31 C32 1.369(5)
C31 H31 0.9500
C32 C33 1.378(5)
C32 H32 0.9500
C33 H33 0.9500
C1H H34 1.0000

loop_
_geom_torsion_atom_site_label_1
_geom_torsion_atom_site_label_2
_geom_torsion_atom_site_label_3
_geom_torsion_atom_site_label_4
_geom_torsion
N5 Cu2 N8 C3 -176.2(11)
N4 Cu2 N8 C3 56.0(12)
N6 Cu2 N8 C3 -53.7(12)
O1 P1 C4 N4 -176.5(2)
C5 P1 C4 N4 -51.6(2)
C10 P1 C4 N4 60.0(2)
O1 P1 C4 C18 4.2(3)
C5 P1 C4 C18 129.1(2)
C10 P1 C4 C18 -119.3(2)
C18 C4 N4 C15 -0.4(4)
P1 C4 N4 C15 -179.6(2)
C18 C4 N4 Cu2 175.2(2)
P1 C4 N4 Cu2 -4.1(3)
O2 P2 C34 N1 -179.0(2)
C21 P2 C34 N1 -54.7(2)
C20 P2 C34 N1 58.3(2)
O2 P2 C34 C29 2.5(3)
C21 P2 C34 C29 126.9(2)
C20 P2 C34 C29 -120.1(2)
C29 C34 N1 C26 0.6(4)
P2 C34 N1 C26 -177.8(2)
C29 C34 N1 Cu3 176.0(2)
P2 C34 N1 Cu3 -2.3(3)
C9 N5 C5 C6 0.3(4)
Cu2 N5 C5 C6 -179.7(2)
C9 N5 C5 P1 -179.7(2)
Cu2 N5 C5 P1 0.2(3)
O1 P1 C5 N5 179.0(2)
C4 P1 C5 N5 54.9(2)
C10 P1 C5 N5 -55.5(2)
O1 P1 C5 C6 -1.1(3)
C4 P1 C5 C6 -125.2(2)
C10 P1 C5 C6 124.4(2)
N5 C5 C6 C7 0.7(4)
P1 C5 C6 C7 -179.2(2)
C5 C6 C7 C8 -1.1(4)
C6 C7 C8 C9 0.5(5)
C5 N5 C9 C8 -0.9(5)
Cu2 N5 C9 C8 179.1(2)
C7 C8 C9 N5 0.6(5)
C11 N6 C10 C14 0.6(4)
Cu2 N6 C10 C14 -179.5(2)
C11 N6 C10 P1 -179.6(2)
Cu2 N6 C10 P1 0.3(3)
O1 P1 C10 N6 179.82(19)
C4 P1 C10 N6 -57.3(2)
C5 P1 C10 N6 54.2(2)
O1 P1 C10 C14 -0.4(3)
C4 P1 C10 C14 122.5(2)
C5 P1 C10 C14 -126.0(2)
C10 N6 C11 C12 -0.9(4)
Cu2 N6 C11 C12 179.2(2)
N6 C11 C12 C13 0.6(5)
C11 C12 C13 C14 0.0(5)
C12 C13 C14 C10 -0.3(5)
N6 C10 C14 C13 0.0(4)
P1 C10 C14 C13 -179.8(2)
C4 N4 C15 C16 0.2(4)
Cu2 N4 C15 C16 -174.8(2)
N4 C15 C16 C17 0.2(5)
C15 C16 C17 C18 -0.5(5)
N4 C4 C18 C17 0.1(5)
P1 C4 C18 C17 179.3(2)
C16 C17 C18 C4 0.3(5)
C33 N3 C20 C30 -1.2(4)
Cu3 N3 C20 C30 179.0(2)
C33 N3 C20 P2 175.5(2)
Cu3 N3 C20 P2 -4.4(3)
O2 P2 C20 N3 -177.02(19)
C34 P2 C20 N3 -54.2(2)
C21 P2 C20 N3 57.6(2)
O2 P2 C20 C30 -0.3(3)
C34 P2 C20 C30 122.6(2)
C21 P2 C20 C30 -125.6(2)
C22 N2 C21 C25 -1.8(4)
Cu3 N2 C21 C25 169.8(2)
C22 N2 C21 P2 178.4(2)
Cu3 N2 C21 P2 -10.0(3)
O2 P2 C21 N2 -173.2(2)
C34 P2 C21 N2 62.6(2)
C20 P2 C21 N2 -48.1(2)
O2 P2 C21 C25 7.0(3)
C34 P2 C21 C25 -117.3(2)
C20 P2 C21 C25 132.1(2)
C21 N2 C22 C23 0.9(4)
Cu3 N2 C22 C23 -169.8(2)
N2 C22 C23 C24 0.7(5)
C22 C23 C24 C25 -1.5(5)
C23 C24 C25 C21 0.7(5)
N2 C21 C25 C24 1.0(5)
P2 C21 C25 C24 -179.2(2)
C34 N1 C26 C27 -1.1(4)
Cu3 N1 C26 C27 -176.1(2)
N1 C26 C27 C28 0.3(5)
C26 C27 C28 C29 1.1(5)
C27 C28 C29 C34 -1.5(5)
N1 C34 C29 C28 0.7(4)
P2 C34 C29 C28 179.0(2)
N3 C20 C30 C31 1.1(5)
P2 C20 C30 C31 -175.5(3)
C20 C30 C31 C32 -0.2(5)
C30 C31 C32 C33 -0.5(6)
C20 N3 C33 C32 0.4(4)
Cu3 N3 C33 C32 -179.8(2)
C31 C32 C33 N3 0.4(5)
